data_4072920
loop_
_publ_author_name
'Yagyu, Takeyoshi'
'Ohashi, Jun-ichi'
'Maeda, Masunobu'

_publ_section_title
;
 Monoarylplatinum(II) Complexes with a 2-Phenylpyridyl Ligand and
 Coordinated Solvent, [Pt(Ar)(Phpy)(solv)] (Phpy = 2-phenylpyridyl; solv =
 NCCH3, dmso). Preparation from [Pt(Ar)2(solv)2], Structures, and Chemical
 Properties
;
_journal_issue 9
_journal_name_full Organometallics
_journal_page_first 2383
_journal_paper_doi 10.1021/om061137m
_journal_volume 26
_journal_year 2007
_chemical_formula_moiety 'C21 H23 N O Pt S '
_chemical_formula_sum 'C21 H23 N O Pt S'
_chemical_formula_weight 532.57
_space_group_IT_number 61
_symmetry_cell_setting orthorhombic
_symmetry_Int_Tables_number 61
_symmetry_space_group_name_Hall '-P 2ac 2ab'
_symmetry_space_group_name_H-M 'P b c a'
_cell_angle_alpha 90
_cell_angle_beta 90
_cell_angle_gamma 90
_cell_formula_units_Z 8
_cell_length_a 8.699(2)
_cell_length_b 19.281(3)
_cell_length_c 23.397(4)
_cell_measurement_reflns_used 7742
_cell_measurement_temperature 173.2
_cell_measurement_theta_max 27.5
_cell_measurement_theta_min 3.1
_cell_volume 3924.3(13)
_computing_cell_refinement CRYSTALCLEAR
_computing_data_collection CRYSTALCLEAR
_computing_data_reduction 'teXsan Ver. 1.11'
_computing_publication_material 'teXsan Ver. 1.11'
_computing_structure_refinement 'teXsan Ver. 1.10'
_computing_structure_solution SIR92
_diffrn_detector_area_resol_mean 14.49
_diffrn_measured_fraction_theta_full 0.9984
_diffrn_measured_fraction_theta_max 0.9984
_diffrn_measurement_device_type 'Rigaku/MSC Mercury CCD'
_diffrn_measurement_method \w
_diffrn_radiation_type 'Mo K\a'
_diffrn_radiation_wavelength 0.7107
_diffrn_reflns_av_R_equivalents 0.052
_diffrn_reflns_limit_h_max 11
_diffrn_reflns_limit_h_min -10
_diffrn_reflns_limit_k_max 25
_diffrn_reflns_limit_k_min -22
_diffrn_reflns_limit_l_max 30
_diffrn_reflns_limit_l_min -30
_diffrn_reflns_number 32139
_diffrn_reflns_theta_full 27.49
_diffrn_reflns_theta_max 27.49
_exptl_absorpt_coefficient_mu 7.237
_exptl_absorpt_correction_T_max 0.865
_exptl_absorpt_correction_T_min 0.706
_exptl_absorpt_correction_type multi-scan
_exptl_absorpt_process_details '(Jacobson, 1998)'
_exptl_crystal_colour Yellow
_exptl_crystal_density_diffrn 1.803
_exptl_crystal_density_method 'not measured'
_exptl_crystal_description Prism
_exptl_crystal_size_max 0.100
_exptl_crystal_size_mid 0.020
_exptl_crystal_size_min 0.020
_refine_diff_density_max 2.08
_refine_diff_density_min -1.47
_refine_ls_extinction_method none
_refine_ls_goodness_of_fit_ref 1.087
_refine_ls_hydrogen_treatment noref
_refine_ls_number_parameters 226
_refine_ls_number_reflns 2522
_refine_ls_R_factor_gt 0.0662
_refine_ls_shift/su_max 0.0005
_refine_ls_structure_factor_coef Fsqd
_refine_ls_weighting_details 'w = 1/[\s^2^(Fo^2^) + (0.05000(Max(Fo^2^,0) + 2Fc^2^)/3)^2^]'
_refine_ls_weighting_scheme calc
_refine_ls_wR_factor_ref 0.1276
_reflns_number_gt 2522
_reflns_number_total 4500
_reflns_threshold_expression F^2^>2.0\s(F^2^)
_cod_data_source_file om061137msi20061218_055543.cif
_cod_data_source_block PtXy(Phpy)(dmso)_(3a)
_cod_original_cell_volume 3924.2(1)
_cod_original_sg_symbol_H-M 'P bca'
_cod_original_formula_sum 'C21 H23 N O Pt S '
_cod_database_code 4072920

loop_
_symmetry_equiv_pos_as_xyz
x,y,z
1/2+x,1/2-y,-z
-x,1/2+y,1/2-z
1/2-x,-y,1/2+z
-x,-y,-z
1/2-x,1/2+y,z
x,1/2-y,1/2+z
1/2+x,y,1/2-z

loop_
_atom_site_label
_atom_site_type_symbol
_atom_site_fract_x
_atom_site_fract_y
_atom_site_fract_z
_atom_site_U_iso_or_equiv
_atom_site_adp_type
_atom_site_occupancy
_atom_site_calc_flag
Pt(1) Pt 0.01405(6) 0.20117(3) 0.37117(2) 0.0207(1) Uani 1.00 d
S(1) S -0.1436(5) 0.2493(2) 0.3030(2) 0.027(1) Uani 1.00 d
O(1) O -0.091(1) 0.3112(6) 0.2717(5) 0.036(4) Uani 1.00 d
N(1) N 0.163(1) 0.2863(6) 0.3860(6) 0.023(4) Uani 1.00 d
C(1) C -0.109(2) 0.1122(8) 0.3642(7) 0.027(4) Uani 1.00 d
C(2) C -0.248(2) 0.1041(8) 0.3915(6) 0.023(4) Uani 1.00 d
C(3) C -0.343(2) 0.0467(9) 0.3808(8) 0.033(5) Uani 1.00 d
C(4) C -0.297(2) -0.0038(9) 0.3424(7) 0.030(5) Uani 1.00 d
C(5) C -0.154(2) 0.0023(9) 0.3146(7) 0.028(5) Uani 1.00 d
C(6) C -0.064(2) 0.0605(9) 0.3257(7) 0.029(5) Uani 1.00 d
C(7) C -0.499(2) 0.0409(10) 0.4111(8) 0.046(6) Uani 1.00 d
C(8) C -0.104(2) -0.0534(9) 0.2735(8) 0.039(5) Uani 1.00 d
C(9) C 0.144(2) 0.1611(9) 0.4347(6) 0.025(4) Uani 1.00 d
C(10) C 0.133(2) 0.0979(10) 0.4595(7) 0.028(5) Uani 1.00 d
C(11) C 0.217(2) 0.079(1) 0.5086(8) 0.037(5) Uani 1.00 d
C(12) C 0.320(2) 0.1261(10) 0.5314(7) 0.035(5) Uani 1.00 d
C(13) C 0.336(2) 0.1891(8) 0.5073(7) 0.027(5) Uani 1.00 d
C(14) C 0.249(2) 0.2090(9) 0.4599(6) 0.025(4) Uani 1.00 d
C(15) C 0.260(2) 0.2746(8) 0.4311(7) 0.022(4) Uani 1.00 d
C(16) C 0.365(2) 0.329(1) 0.4462(9) 0.052(7) Uani 1.00 d
C(17) C 0.370(2) 0.3882(9) 0.4142(9) 0.042(6) Uani 1.00 d
C(18) C 0.273(2) 0.399(1) 0.3703(8) 0.041(5) Uani 1.00 d
C(19) C 0.169(2) 0.3464(8) 0.3575(8) 0.030(5) Uani 1.00 d
C(20) C -0.321(2) 0.271(1) 0.3357(9) 0.051(7) Uani 1.00 d
C(21) C -0.210(2) 0.1890(9) 0.2502(9) 0.037(5) Uani 1.00 d
H(1) H -0.2801 0.1381 0.4183 0.0279 Uiso 1.00 calc
H(2) H -0.3610 -0.0426 0.3349 0.0364 Uiso 1.00 calc
H(3) H 0.0317 0.0651 0.3065 0.0345 Uiso 1.00 calc
H(4) H -0.5121 0.0795 0.4358 0.0556 Uiso 1.00 calc
H(5) H -0.5786 0.0404 0.3834 0.0556 Uiso 1.00 calc
H(6) H -0.5018 -0.0007 0.4327 0.0556 Uiso 1.00 calc
H(7) H -0.0972 -0.0964 0.2931 0.0470 Uiso 1.00 calc
H(8) H -0.1764 -0.0570 0.2433 0.0470 Uiso 1.00 calc
H(9) H -0.0059 -0.0417 0.2583 0.0470 Uiso 1.00 calc
H(10) H 0.0646 0.0647 0.4431 0.0341 Uiso 1.00 calc
H(11) H 0.2029 0.0346 0.5257 0.0439 Uiso 1.00 calc
H(12) H 0.3795 0.1139 0.5640 0.0419 Uiso 1.00 calc
H(13) H 0.4079 0.2209 0.5230 0.0322 Uiso 1.00 calc
H(14) H 0.4309 0.3242 0.4784 0.0620 Uiso 1.00 calc
H(15) H 0.4446 0.4226 0.4231 0.0512 Uiso 1.00 calc
H(16) H 0.2750 0.4414 0.3490 0.0490 Uiso 1.00 calc
H(17) H 0.0993 0.3535 0.3269 0.0356 Uiso 1.00 calc
H(18) H -0.3050 0.3088 0.3613 0.0611 Uiso 1.00 calc
H(19) H -0.3923 0.2844 0.3071 0.0611 Uiso 1.00 calc
H(20) H -0.3587 0.2324 0.3561 0.0611 Uiso 1.00 calc
H(21) H -0.2918 0.2093 0.2292 0.0444 Uiso 1.00 calc
H(22) H -0.1279 0.1780 0.2250 0.0444 Uiso 1.00 calc
H(23) H -0.2450 0.1480 0.2685 0.0444 Uiso 1.00 calc

loop_
_atom_site_aniso_label
_atom_site_aniso_U_11
_atom_site_aniso_U_22
_atom_site_aniso_U_33
_atom_site_aniso_U_12
_atom_site_aniso_U_13
_atom_site_aniso_U_23
Pt(1) 0.0201(3) 0.0220(3) 0.0199(3) -0.0014(3) -0.0004(3) -0.0007(3)
S(1) 0.025(2) 0.030(2) 0.026(2) -0.001(2) -0.004(2) 0.002(2)
O(1) 0.030(6) 0.036(8) 0.043(7) 0.002(6) -0.017(5) 0.004(6)
N(1) 0.011(5) 0.024(8) 0.036(8) 0.000(5) -0.003(5) -0.005(6)
C(1) 0.019(7) 0.026(9) 0.04(1) -0.007(7) 0.006(7) -0.002(8)
C(2) 0.029(8) 0.019(8) 0.022(8) 0.003(7) -0.006(7) -0.003(7)
C(3) 0.036(9) 0.019(8) 0.04(1) 0.003(7) 0.005(9) 0.004(8)
C(4) 0.028(9) 0.026(9) 0.04(1) -0.009(7) -0.008(8) 0.006(8)
C(5) 0.024(8) 0.03(1) 0.024(9) 0.002(8) 0.000(7) -0.010(8)
C(6) 0.014(7) 0.04(1) 0.031(10) -0.011(7) -0.005(7) 0.002(8)
C(7) 0.03(1) 0.05(1) 0.05(1) -0.02(1) 0.03(1) 0.004(9)
C(8) 0.06(1) 0.022(9) 0.033(10) -0.002(9) 0.010(10) -0.007(8)
C(9) 0.029(8) 0.027(10) 0.018(8) 0.007(7) 0.011(7) 0.001(7)
C(10) 0.021(8) 0.05(1) 0.018(8) -0.003(8) 0.010(7) -0.004(8)
C(11) 0.031(9) 0.04(1) 0.04(1) 0.020(8) 0.001(8) 0.011(9)
C(12) 0.04(1) 0.04(1) 0.023(9) 0.011(9) -0.019(8) -0.001(8)
C(13) 0.030(9) 0.021(10) 0.029(9) 0.012(7) -0.011(7) -0.010(7)
C(14) 0.024(7) 0.033(10) 0.016(7) 0.010(8) -0.005(6) -0.009(7)
C(15) 0.021(8) 0.015(7) 0.029(9) 0.009(6) 0.006(7) 0.002(7)
C(16) 0.029(10) 0.07(2) 0.06(1) -0.01(1) -0.02(1) -0.02(1)
C(17) 0.05(1) 0.018(9) 0.06(1) -0.019(9) -0.01(1) -0.015(9)
C(18) 0.05(1) 0.05(1) 0.030(9) -0.018(9) -0.005(10) -0.01(1)
C(19) 0.023(8) 0.019(8) 0.05(1) 0.000(7) -0.009(7) -0.015(8)
C(20) 0.03(1) 0.06(2) 0.06(1) 0.01(1) 0.00(1) 0.00(1)
C(21) 0.037(9) 0.04(1) 0.033(9) -0.005(8) -0.018(8) 0.029(10)

loop_
_atom_type_symbol
_atom_type_description
_atom_type_scat_dispersion_real
_atom_type_scat_dispersion_imag
_atom_type_scat_source
C C 0.003 0.002
;International Tables for Crystallography
(1992, Vol. C, Tables 4.2.6.8 and 6.1.1.1)
;
H H 0.000 0.000
;International Tables for Crystallography
(1992, Vol. C, Table 6.1.1.2)
;
N N 0.006 0.003
;International Tables for Crystallography
(1992, Vol. C, Tables 4.2.6.8 and 6.1.1.1)
;
O O 0.011 0.006
;International Tables for Crystallography
(1992, Vol. C, Tables 4.2.6.8 and 6.1.1.1)
;
Pt Pt -1.703 8.390
;International Tables for Crystallography
(1992, Vol. C, Tables 4.2.6.8 and 6.1.1.1)
;
S S 0.125 0.123
;International Tables for Crystallography
(1992, Vol. C, Tables 4.2.6.8 and 6.1.1.1)
;

loop_
_geom_angle_atom_site_label_1
_geom_angle_atom_site_label_2
_geom_angle_atom_site_label_3
_geom_angle
_geom_angle_publ_flag
S(1) Pt(1) N(1) 99.5(4) yes
S(1) Pt(1) C(1) 88.3(5) yes
S(1) Pt(1) C(9) 176.6(4) yes
N(1) Pt(1) C(1) 172.2(6) yes
N(1) Pt(1) C(9) 80.5(6) yes
C(1) Pt(1) C(9) 91.8(7) yes
Pt(1) S(1) O(1) 119.0(5) yes
Pt(1) S(1) C(20) 108.4(7) yes
Pt(1) S(1) C(21) 114.1(5) yes
O(1) S(1) C(20) 107.0(9) yes
O(1) S(1) C(21) 106.5(7) yes
C(20) S(1) C(21) 100.0(10) yes
Pt(1) N(1) C(15) 112.0(10) yes
Pt(1) N(1) C(19) 128(1) yes
C(15) N(1) C(19) 119(1) yes
Pt(1) C(1) C(2) 121(1) yes
Pt(1) C(1) C(6) 120(1) yes
C(2) C(1) C(6) 117(1) yes
C(1) C(2) C(3) 121(1) yes
C(2) C(3) C(4) 119(1) yes
C(2) C(3) C(7) 119(1) yes
C(4) C(3) C(7) 120(1) yes
C(3) C(4) C(5) 119(1) yes
C(4) C(5) C(6) 118(1) yes
C(4) C(5) C(8) 119(1) yes
C(6) C(5) C(8) 121(1) yes
C(1) C(6) C(5) 122(1) yes
Pt(1) C(9) C(10) 128(1) yes
Pt(1) C(9) C(14) 114(1) yes
C(10) C(9) C(14) 116(1) yes
C(9) C(10) C(11) 123(1) yes
C(10) C(11) C(12) 118(1) yes
C(11) C(12) C(13) 119(1) yes
C(12) C(13) C(14) 121(1) yes
C(9) C(14) C(13) 119(1) yes
C(9) C(14) C(15) 114(1) yes
C(13) C(14) C(15) 125(1) yes
N(1) C(15) C(14) 117(1) yes
N(1) C(15) C(16) 117(1) yes
C(14) C(15) C(16) 124(1) yes
C(15) C(16) C(17) 119(1) yes
C(16) C(17) C(18) 122(1) yes
C(17) C(18) C(19) 116(1) yes
N(1) C(19) C(18) 123(1) yes

loop_
_geom_bond_atom_site_label_1
_geom_bond_atom_site_label_2
_geom_bond_distance
_geom_bond_publ_flag
Pt(1) S(1) 2.299(4) yes
Pt(1) N(1) 2.12(1) yes
Pt(1) C(1) 2.03(2) yes
Pt(1) C(9) 2.02(2) yes
S(1) O(1) 1.47(1) yes
S(1) C(20) 1.77(2) yes
S(1) C(21) 1.79(2) yes
N(1) C(15) 1.37(2) yes
N(1) C(19) 1.34(2) yes
C(1) C(2) 1.37(2) yes
C(1) C(6) 1.40(2) yes
C(2) C(3) 1.40(2) yes
C(3) C(4) 1.39(2) yes
C(3) C(7) 1.53(2) yes
C(4) C(5) 1.40(2) yes
C(5) C(6) 1.39(2) yes
C(5) C(8) 1.51(2) yes
C(9) C(10) 1.35(2) yes
C(9) C(14) 1.43(2) yes
C(10) C(11) 1.41(2) yes
C(11) C(12) 1.39(3) yes
C(12) C(13) 1.35(2) yes
C(13) C(14) 1.40(2) yes
C(14) C(15) 1.44(2) yes
C(15) C(16) 1.44(2) yes
C(16) C(17) 1.36(3) yes
C(17) C(18) 1.35(3) yes
C(18) C(19) 1.39(2) yes

loop_
_geom_contact_atom_site_label_1
_geom_contact_atom_site_label_2
_geom_contact_distance
_geom_contact_site_symmetry_2
O(1) C(8) 3.29(2) 3_555
O(1) C(20) 3.53(2) 8_555
C(7) C(11) 3.44(2) 1_455
C(7) C(10) 3.57(2) 1_455
C(10) C(16) 3.50(2) 2_456
C(11) C(17) 3.57(2) 2_456

loop_
_geom_torsion_atom_site_label_1
_geom_torsion_atom_site_label_2
_geom_torsion_atom_site_label_3
_geom_torsion_atom_site_label_4
_geom_torsion
_geom_torsion_publ_flag
Pt(1) N(1) C(15) C(14) 0(1) yes
Pt(1) N(1) C(15) C(16) -178(1) yes
Pt(1) N(1) C(19) C(18) -179(1) yes
Pt(1) C(1) C(2) C(3) 171(1) yes
Pt(1) C(1) C(6) C(5) -172(1) yes
Pt(1) C(9) C(10) C(11) -171(1) yes
Pt(1) C(9) C(14) C(13) 174(1) yes
Pt(1) C(9) C(14) C(15) -8(1) yes
S(1) Pt(1) N(1) C(15) 172.5(9) yes
S(1) Pt(1) N(1) C(19) -7(1) yes
S(1) Pt(1) C(1) C(2) -80(1) yes
S(1) Pt(1) C(1) C(6) 91(1) yes
S(1) Pt(1) C(9) C(10) 89(8) yes
S(1) Pt(1) C(9) C(14) -83(8) yes
O(1) S(1) Pt(1) N(1) 18.7(7) yes
O(1) S(1) Pt(1) C(1) -160.5(8) yes
O(1) S(1) Pt(1) C(9) 108(8) yes
N(1) Pt(1) S(1) C(20) -103.7(9) yes
N(1) Pt(1) S(1) C(21) 145.8(8) yes
N(1) Pt(1) C(1) C(2) 104(3) yes
N(1) Pt(1) C(1) C(6) -82(4) yes
N(1) Pt(1) C(9) C(10) 179(1) yes
N(1) Pt(1) C(9) C(14) 6(1) yes
N(1) C(15) C(14) C(9) 4(1) yes
N(1) C(15) C(14) C(13) -178(1) yes
N(1) C(15) C(16) C(17) -3(2) yes
N(1) C(19) C(18) C(17) 0(2) yes
C(1) Pt(1) S(1) C(20) 77.1(9) yes
C(1) Pt(1) S(1) C(21) -33.4(8) yes
C(1) Pt(1) N(1) C(15) -13(4) yes
C(1) Pt(1) N(1) C(19) 167(3) yes
C(1) Pt(1) C(9) C(10) -1(1) yes
C(1) Pt(1) C(9) C(14) -174(1) yes
C(1) C(2) C(3) C(4) 0(2) yes
C(1) C(2) C(3) C(7) -178(1) yes
C(1) C(6) C(5) C(4) 0(2) yes
C(1) C(6) C(5) C(8) -179(1) yes
C(2) C(1) Pt(1) C(9) 95(1) yes
C(2) C(1) C(6) C(5) 0(2) yes
C(2) C(3) C(4) C(5) 0(2) yes
C(3) C(2) C(1) C(6) -1(2) yes
C(3) C(4) C(5) C(6) -1(2) yes
C(3) C(4) C(5) C(8) 179(1) yes
C(5) C(4) C(3) C(7) 179(1) yes
C(6) C(1) Pt(1) C(9) -91(1) yes
C(9) Pt(1) S(1) C(20) -14(8) yes
C(9) Pt(1) S(1) C(21) -124(8) yes
C(9) Pt(1) N(1) C(15) -4.0(10) yes
C(9) Pt(1) N(1) C(19) 176(1) yes
C(9) C(10) C(11) C(12) -2(2) yes
C(9) C(14) C(13) C(12) -2(2) yes
C(9) C(14) C(15) C(16) -175(1) yes
C(10) C(9) C(14) C(13) 1(2) yes
C(10) C(9) C(14) C(15) 178(1) yes
C(10) C(11) C(12) C(13) 1(2) yes
C(11) C(10) C(9) C(14) 1(2) yes
C(11) C(12) C(13) C(14) 0(2) yes
C(12) C(13) C(14) C(15) -179(1) yes
C(13) C(14) C(15) C(16) 1(2) yes
C(14) C(15) N(1) C(19) -179(1) yes
C(14) C(15) C(16) C(17) 177(1) yes
C(15) N(1) C(19) C(18) 1(2) yes
C(15) C(16) C(17) C(18) 3(3) yes
C(16) C(15) N(1) C(19) 0(2) yes
C(16) C(17) C(18) C(19) -2(3) yes
C(16) C(17) C(18) C(19) -2(3) yes
